data_1544276
loop_
_publ_author_name
'Ohtsu, Hideki'
'Tezuka, Yosuke'
'Narita, Michitari'
'Tsuge, Kiyoshi'
'Tanaka, Koji'

_publ_section_title
;
 Chloridobis[2-(pyridin-2-yl-\k<i>N</i>)benzo[<i>b</i>][1,5]naphthyridine-\k<i>N</i>^1^]copper(II)
 perchlorate acetonitrile disolvate
;
_journal_coeditor_code BT4028
_journal_issue 10
_journal_name_full IUCrData
_journal_page_first x161562
_journal_paper_doi 10.1107/S2414314616015625
_journal_volume 1
_journal_year 2016
_chemical_formula_iupac '[Cu Cl (C17 H11 N3)2] Cl O4, 2C2 H3 N'
_chemical_formula_moiety 'C34 H22 Cl1 Cu N6 +, Cl O4 -, 2C2 H3 N'
_chemical_formula_sum 'C38 H28 Cl2 Cu N8 O4'
_chemical_formula_weight 795.14
_chemical_name_systematic
'Chloridobis[2-(pyridin-2-yl-\k<i>N</i>)benzo[<i>b</i>][1,5]naphthyridine-\k<i>N</i>^1^]copper(II) perchlorate acetonitrile disolvate'
_space_group_crystal_system orthorhombic
_space_group_IT_number 52
_space_group_name_Hall '-P 2a 2bc'
_space_group_name_H-M_alt 'P n n a'
_symmetry_space_group_name_Hall '-P 2a 2bc'
_symmetry_space_group_name_H-M 'P n n a'
_atom_sites_solution_hydrogens geom
_atom_sites_solution_primary direct
_atom_sites_solution_secondary difmap
_cell_angle_alpha 90.0000
_cell_angle_beta 90.0000
_cell_angle_gamma 90.0000
_cell_formula_units_Z 4
_cell_length_a 7.53614(16)
_cell_length_b 30.5246(6)
_cell_length_c 15.4918(4)
_cell_measurement_reflns_used 21593
_cell_measurement_temperature 173
_cell_measurement_theta_max 27.45
_cell_measurement_theta_min 3.00
_cell_volume 3563.70(14)
_computing_cell_refinement
;
RAPID-AUTO (Rigaku, 2001)
;
_computing_data_collection
;
RAPID-AUTO (Rigaku, 2001)
;
_computing_data_reduction
;
RAPID-AUTO (Rigaku, 2001)
;
_computing_molecular_graphics
;
CrystalStructure (Rigaku, 2016), Mercury (Macrae <i>et al.</i>,
2008) and
<i>CrystalMaker</i> (Palmer, 2007)
;
_computing_publication_material
;
CrystalStructure (Rigaku, 2016) and publCIF (Westrip, 2010)
;
_computing_structure_refinement
;
SHELXL2016 (Sheldrick, 2015)
;
_computing_structure_solution
;
SIR2011 (Burla <i>et al.</i>,  2012)
;
_diffrn_ambient_temperature 173
_diffrn_detector_area_resol_mean 10.000
_diffrn_measured_fraction_theta_full 0.998
_diffrn_measured_fraction_theta_max 0.998
_diffrn_measurement_device_type 'Rigaku R-AXIS RAPID'
_diffrn_measurement_method \w
_diffrn_radiation_type 'Mo K\a'
_diffrn_radiation_wavelength 0.71075
_diffrn_reflns_av_R_equivalents 0.0432
_diffrn_reflns_limit_h_max 9
_diffrn_reflns_limit_h_min -8
_diffrn_reflns_limit_k_max 39
_diffrn_reflns_limit_k_min -39
_diffrn_reflns_limit_l_max 20
_diffrn_reflns_limit_l_min -20
_diffrn_reflns_number 32886
_diffrn_reflns_theta_full 25.242
_diffrn_reflns_theta_max 27.454
_diffrn_reflns_theta_min 3.006
_diffrn_standards_number 0
_exptl_absorpt_coefficient_mu 0.817
_exptl_absorpt_correction_T_max 0.984
_exptl_absorpt_correction_T_min 0.751
_exptl_absorpt_correction_type multi-scan
_exptl_absorpt_process_details
;
(ABSCOR; Higashi, 1995)
;
_exptl_crystal_colour 'yellowish green'
_exptl_crystal_density_diffrn 1.482
_exptl_crystal_density_method 'not measured'
_exptl_crystal_description platelet
_exptl_crystal_F_000 1628.00
_exptl_crystal_size_max 0.250
_exptl_crystal_size_mid 0.230
_exptl_crystal_size_min 0.020
_refine_diff_density_max 0.81
_refine_diff_density_min -0.50
_refine_ls_extinction_method none
_refine_ls_goodness_of_fit_ref 1.056
_refine_ls_hydrogen_treatment constr
_refine_ls_number_parameters 242
_refine_ls_number_reflns 4072
_refine_ls_number_restraints 0
_refine_ls_R_factor_all 0.0550
_refine_ls_R_factor_gt 0.0432
_refine_ls_shift/su_max 0.000
_refine_ls_structure_factor_coef Fsqd
_refine_ls_weighting_details 'w = 1/[\s^2^(Fo^2^)+(0.0731P)^2^+2.7626P] where P=(Fo^2^+2Fc^2^)/3'
_refine_ls_weighting_scheme calc
_refine_ls_wR_factor_gt 0.1240
_refine_ls_wR_factor_ref 0.1317
_reflns_number_gt 3235
_reflns_number_total 4072
_reflns_threshold_expression F^2^>2.0\s(F^2^)
_cod_data_source_file bt4028sup1.cif
_cod_data_source_block I
_cod_original_cell_volume 3563.71(13)
_cod_database_code 1544276

loop_
_space_group_symop_id
_space_group_symop_operation_xyz
1 +X,+Y,+Z
2 1/2-X,-Y,+Z
3 +X,1/2-Y,1/2-Z
4 1/2-X,1/2+Y,1/2-Z
5 -X,-Y,-Z
6 -1/2+X,+Y,-Z
7 -X,-1/2+Y,-1/2+Z
8 -1/2+X,-1/2-Y,-1/2+Z

loop_
_atom_site_type_symbol
_atom_site_label
_atom_site_fract_x
_atom_site_fract_y
_atom_site_fract_z
_atom_site_U_iso_or_equiv
_atom_site_adp_type
_atom_site_calc_flag
_atom_site_occupancy
Cu CU1 0.27555(5) 0.250000 0.250000 0.02241(13) Uani d 1
Cl CL1 -0.02693(11) 0.250000 0.250000 0.0367(2) Uani d 1
Cl CL2 0.750000 0.000000 0.16427(8) 0.0533(3) Uani d 1
O O1 0.8062(9) 0.03461(19) 0.1220(6) 0.244(4) Uani d 1
O O2 0.6099(6) 0.01641(18) 0.2183(3) 0.1367(17) Uani d 1
N N1 0.2854(2) 0.23357(6) 0.37642(12) 0.0233(4) Uani d 1
N N2 0.1294(3) 0.15656(7) 0.54355(13) 0.0294(4) Uani d 1
N N3 0.4363(3) 0.30003(6) 0.29646(12) 0.0271(4) Uani d 1
N N4 0.1061(4) 0.13340(10) 0.12987(17) 0.0557(7) Uani d 1
C C1 0.3578(3) 0.26382(7) 0.42751(14) 0.0241(5) Uani d 1
C C2 0.3555(3) 0.26007(8) 0.51920(15) 0.0283(5) Uani d 1
H H2 0.407636 0.282244 0.553951 0.034 Uiso calc 1
C C3 0.2785(3) 0.22473(8) 0.55655(14) 0.0282(5) Uani d 1
H H3 0.275313 0.222235 0.617656 0.034 Uiso calc 1
C C4 -0.0133(3) 0.08709(8) 0.53424(18) 0.0357(6) Uani d 1
H H4 -0.017468 0.085455 0.595443 0.043 Uiso calc 1
C C5 -0.0791(4) 0.05395(9) 0.48647(19) 0.0403(6) Uani d 1
H H5 -0.129111 0.029212 0.514602 0.048 Uiso calc 1
C C6 -0.0750(4) 0.05533(8) 0.3947(2) 0.0408(6) Uani d 1
H H6 -0.120543 0.031392 0.362345 0.049 Uiso calc 1
C C7 -0.0063(4) 0.09064(8) 0.35284(17) 0.0353(6) Uani d 1
H H7 -0.005778 0.091390 0.291536 0.042 Uiso calc 1
C C8 0.1360(3) 0.16370(7) 0.36126(15) 0.0268(5) Uani d 1
H H8 0.135199 0.166429 0.300175 0.032 Uiso calc 1
C C9 0.2028(3) 0.19150(7) 0.50445(15) 0.0250(5) Uani d 1
C C10 0.2084(3) 0.19688(7) 0.41263(14) 0.0232(4) Uani d 1
C C11 0.0629(3) 0.12479(8) 0.49334(16) 0.0287(5) Uani d 1
C C12 0.0652(3) 0.12666(7) 0.40064(15) 0.0280(5) Uani d 1
C C13 0.4470(3) 0.30072(7) 0.38324(15) 0.0266(5) Uani d 1
C C14 0.5399(4) 0.33320(8) 0.42694(17) 0.0347(6) Uani d 1
H H14 0.545306 0.333179 0.488203 0.042 Uiso calc 1
C C15 0.6248(4) 0.36570(9) 0.37968(19) 0.0424(7) Uani d 1
H H15 0.688212 0.388422 0.408040 0.051 Uiso calc 1
C C16 0.6153(4) 0.36437(9) 0.2907(2) 0.0414(6) Uani d 1
H H16 0.673472 0.386018 0.256982 0.050 Uiso calc 1
C C17 0.5203(3) 0.33121(9) 0.25129(16) 0.0334(5) Uani d 1
H H17 0.514287 0.330496 0.190050 0.040 Uiso calc 1
C C18 0.2394(6) 0.05650(14) 0.1102(4) 0.0886(15) Uani d 1
H H18A 0.256040 0.050434 0.048564 0.106 Uiso calc 1
H H18B 0.158888 0.034679 0.135016 0.106 Uiso calc 1
H H18C 0.354269 0.055080 0.139691 0.106 Uiso calc 1
C C19 0.1648(5) 0.09945(11) 0.1207(2) 0.0506(7) Uani d 1

loop_
_atom_site_aniso_label
_atom_site_aniso_U_11
_atom_site_aniso_U_22
_atom_site_aniso_U_33
_atom_site_aniso_U_12
_atom_site_aniso_U_13
_atom_site_aniso_U_23
CU1 0.0261(2) 0.0236(2) 0.0175(2) 0.000 0.000 -0.00087(14)
CL1 0.0256(4) 0.0562(6) 0.0283(4) 0.000 0.000 0.0163(4)
CL2 0.0604(7) 0.0417(5) 0.0579(7) -0.0012(5) 0.000 0.000
O1 0.189(6) 0.131(4) 0.412(11) 0.034(4) 0.106(6) 0.162(6)
O2 0.118(3) 0.190(4) 0.102(3) 0.080(3) 0.014(2) 0.006(3)
N1 0.0255(10) 0.0250(9) 0.0192(9) 0.0038(8) -0.0017(7) -0.0003(7)
N2 0.0269(10) 0.0343(11) 0.0269(10) 0.0065(8) 0.0020(8) 0.0043(8)
N3 0.0275(10) 0.0282(9) 0.0257(10) -0.0009(8) 0.0001(8) -0.0038(8)
N4 0.0638(18) 0.0584(17) 0.0449(15) -0.0029(14) -0.0009(13) 0.0052(13)
C1 0.0235(11) 0.0258(10) 0.0230(11) 0.0055(9) -0.0033(9) -0.0024(8)
C2 0.0256(12) 0.0351(12) 0.0243(11) 0.0042(9) -0.0046(9) -0.0079(9)
C3 0.0271(12) 0.0388(13) 0.0187(10) 0.0069(10) -0.0013(9) -0.0014(9)
C4 0.0305(13) 0.0373(13) 0.0393(13) 0.0066(11) 0.0048(11) 0.0095(11)
C5 0.0330(14) 0.0333(13) 0.0545(17) 0.0014(11) 0.0074(12) 0.0125(12)
C6 0.0384(14) 0.0281(12) 0.0559(17) -0.0023(11) 0.0018(13) -0.0029(12)
C7 0.0365(14) 0.0319(12) 0.0375(13) -0.0006(11) 0.0021(11) -0.0029(10)
C8 0.0308(12) 0.0259(11) 0.0236(10) 0.0034(9) -0.0018(9) -0.0012(9)
C9 0.0243(11) 0.0290(11) 0.0219(10) 0.0073(9) -0.0001(8) -0.0001(9)
C10 0.0228(11) 0.0246(10) 0.0223(10) 0.0054(9) -0.0014(8) 0.0002(8)
C11 0.0253(12) 0.0302(11) 0.0305(12) 0.0072(10) 0.0029(9) 0.0047(9)
C12 0.0258(11) 0.0273(11) 0.0310(12) 0.0047(9) 0.0006(10) 0.0003(9)
C13 0.0249(11) 0.0273(11) 0.0276(11) 0.0046(9) -0.0034(9) -0.0040(9)
C14 0.0391(14) 0.0323(12) 0.0327(13) -0.0006(11) -0.0080(11) -0.0057(10)
C15 0.0439(16) 0.0360(14) 0.0472(16) -0.0102(12) -0.0105(13) -0.0064(12)
C16 0.0385(15) 0.0383(14) 0.0473(16) -0.0134(12) 0.0009(12) 0.0009(12)
C17 0.0326(13) 0.0359(13) 0.0316(12) -0.0066(11) 0.0025(10) 0.0000(10)
C18 0.075(3) 0.058(2) 0.132(4) 0.005(2) -0.007(3) 0.001(3)
C19 0.0528(18) 0.0517(18) 0.0473(17) -0.0038(16) -0.0015(15) 0.0086(14)

loop_
_atom_type_symbol
_atom_type_description
_atom_type_scat_dispersion_real
_atom_type_scat_dispersion_imag
_atom_type_scat_source
C C 0.0033 0.0016
;
International Tables for Crystallography
(Vol. C, Tables 4.2.6.8 and 6.1.1.4)
;
H H 0.0000 0.0000
;
International Tables for Crystallography
(Vol. C, Table 6.1.1.4)
;
O O 0.0106 0.0060
;
International Tables for Crystallography
(Vol. C, Tables 4.2.6.8 and 6.1.1.4)
;
N N 0.0061 0.0033
;
International Tables for Crystallography
(Vol. C, Tables 4.2.6.8 and 6.1.1.4)
;
Cu Cu 0.3201 1.2651
;
International Tables for Crystallography
(Vol. C, Tables 4.2.6.8 and 6.1.1.4)
;
Cl Cl 0.1484 0.1585
;
International Tables for Crystallography
(Vol. C, Tables 4.2.6.8 and 6.1.1.4)
;

loop_
_geom_angle_atom_site_label_1
_geom_angle_atom_site_label_2
_geom_angle_atom_site_label_3
_geom_angle_site_symmetry_1
_geom_angle_site_symmetry_3
_geom_angle
N1 CU1 N1 . 3 175.78(11)
N1 CU1 N3 . . 79.95(8)
N1 CU1 N3 3 . 97.56(7)
N1 CU1 N3 . 3 97.57(7)
N1 CU1 N3 3 3 79.95(8)
N3 CU1 N3 . 3 108.69(11)
N1 CU1 CL1 . . 92.11(5)
N1 CU1 CL1 3 . 92.11(5)
N3 CU1 CL1 . . 125.66(5)
N3 CU1 CL1 3 . 125.65(5)
O1 CL2 O1 2_655 . 120.2(9)
O1 CL2 O2 2_655 . 109.5(4)
O1 CL2 O2 . . 104.3(4)
O1 CL2 O2 2_655 2_655 104.3(4)
O1 CL2 O2 . 2_655 109.5(4)
O2 CL2 O2 . 2_655 108.8(4)
C1 N1 C10 . . 119.52(19)
C1 N1 CU1 . . 114.72(15)
C10 N1 CU1 . . 125.38(15)
C11 N2 C9 . . 117.8(2)
C17 N3 C13 . . 118.8(2)
C17 N3 CU1 . . 128.05(16)
C13 N3 CU1 . . 113.10(16)
N1 C1 C2 . . 122.1(2)
N1 C1 C13 . . 116.0(2)
C2 C1 C13 . . 121.9(2)
C3 C2 C1 . . 119.7(2)
C3 C2 H2 . . 120.2
C1 C2 H2 . . 120.2
C2 C3 C9 . . 120.0(2)
C2 C3 H3 . . 120.0
C9 C3 H3 . . 120.0
C5 C4 C11 . . 120.5(2)
C5 C4 H4 . . 119.8
C11 C4 H4 . . 119.8
C4 C5 C6 . . 121.2(2)
C4 C5 H5 . . 119.4
C6 C5 H5 . . 119.4
C7 C6 C5 . . 120.5(3)
C7 C6 H6 . . 119.7
C5 C6 H6 . . 119.7
C6 C7 C12 . . 120.4(2)
C6 C7 H7 . . 119.8
C12 C7 H7 . . 119.8
C12 C8 C10 . . 119.3(2)
C12 C8 H8 . . 120.4
C10 C8 H8 . . 120.4
N2 C9 C3 . . 118.5(2)
N2 C9 C10 . . 123.4(2)
C3 C9 C10 . . 118.2(2)
N1 C10 C8 . . 121.3(2)
N1 C10 C9 . . 120.6(2)
C8 C10 C9 . . 118.1(2)
N2 C11 C4 . . 118.3(2)
N2 C11 C12 . . 123.1(2)
C4 C11 C12 . . 118.6(2)
C8 C12 C7 . . 122.8(2)
C8 C12 C11 . . 118.4(2)
C7 C12 C11 . . 118.8(2)
N3 C13 C14 . . 121.8(2)
N3 C13 C1 . . 115.0(2)
C14 C13 C1 . . 123.1(2)
C15 C14 C13 . . 119.0(2)
C15 C14 H14 . . 120.5
C13 C14 H14 . . 120.5
C16 C15 C14 . . 118.8(2)
C16 C15 H15 . . 120.6
C14 C15 H15 . . 120.6
C15 C16 C17 . . 119.3(3)
C15 C16 H16 . . 120.3
C17 C16 H16 . . 120.3
N3 C17 C16 . . 122.3(2)
N3 C17 H17 . . 118.9
C16 C17 H17 . . 118.9
C19 C18 H18A . . 109.5
C19 C18 H18B . . 109.5
H18A C18 H18B . . 109.5
C19 C18 H18C . . 109.5
H18A C18 H18C . . 109.5
H18B C18 H18C . . 109.5
N4 C19 C18 . . 179.3(4)

loop_
_geom_bond_atom_site_label_1
_geom_bond_atom_site_label_2
_geom_bond_site_symmetry_2
_geom_bond_distance
CU1 N1 . 2.0230(18)
CU1 N1 3 2.0230(18)
CU1 N3 . 2.0778(19)
CU1 N3 3 2.0779(19)
CU1 CL1 . 2.2795(9)
CL2 O1 2_655 1.313(5)
CL2 O1 . 1.313(5)
CL2 O2 . 1.438(4)
CL2 O2 2_655 1.438(4)
N1 C1 . 1.333(3)
N1 C10 . 1.381(3)
N2 C11 . 1.341(3)
N2 C9 . 1.345(3)
N3 C17 . 1.340(3)
N3 C13 . 1.347(3)
N4 C19 . 1.136(4)
C1 C2 . 1.425(3)
C1 C13 . 1.480(3)
C2 C3 . 1.355(4)
C2 H2 . 0.9500
C3 C9 . 1.416(3)
C3 H3 . 0.9500
C4 C5 . 1.348(4)
C4 C11 . 1.434(3)
C4 H4 . 0.9500
C5 C6 . 1.423(4)
C5 H5 . 0.9500
C6 C7 . 1.360(4)
C6 H6 . 0.9500
C7 C12 . 1.431(3)
C7 H7 . 0.9500
C8 C12 . 1.391(3)
C8 C10 . 1.399(3)
C8 H8 . 0.9500
C9 C10 . 1.433(3)
C11 C12 . 1.437(3)
C13 C14 . 1.390(3)
C14 C15 . 1.389(4)
C14 H14 . 0.9500
C15 C16 . 1.380(4)
C15 H15 . 0.9500
C16 C17 . 1.382(4)
C16 H16 . 0.9500
C17 H17 . 0.9500
C18 C19 . 1.436(6)
C18 H18A . 0.9800
C18 H18B . 0.9800
C18 H18C . 0.9800

loop_
_geom_torsion_atom_site_label_1
_geom_torsion_atom_site_label_2
_geom_torsion_atom_site_label_3
_geom_torsion_atom_site_label_4
_geom_torsion
C10 N1 C1 C2 -1.3(3)
CU1 N1 C1 C2 172.05(17)
C10 N1 C1 C13 176.41(19)
CU1 N1 C1 C13 -10.3(2)
N1 C1 C2 C3 0.3(4)
C13 C1 C2 C3 -177.2(2)
C1 C2 C3 C9 0.8(3)
C11 C4 C5 C6 0.0(4)
C4 C5 C6 C7 -0.9(4)
C5 C6 C7 C12 0.9(4)
C11 N2 C9 C3 -178.1(2)
C11 N2 C9 C10 1.9(3)
C2 C3 C9 N2 179.2(2)
C2 C3 C9 C10 -0.9(3)
C1 N1 C10 C8 -177.9(2)
CU1 N1 C10 C8 9.5(3)
C1 N1 C10 C9 1.1(3)
CU1 N1 C10 C9 -171.43(15)
C12 C8 C10 N1 177.8(2)
C12 C8 C10 C9 -1.3(3)
N2 C9 C10 N1 179.9(2)
C3 C9 C10 N1 -0.1(3)
N2 C9 C10 C8 -1.0(3)
C3 C9 C10 C8 179.0(2)
C9 N2 C11 C4 179.1(2)
C9 N2 C11 C12 -0.6(3)
C5 C4 C11 N2 -178.8(2)
C5 C4 C11 C12 0.9(4)
C10 C8 C12 C7 -178.0(2)
C10 C8 C12 C11 2.5(3)
C6 C7 C12 C8 -179.6(2)
C6 C7 C12 C11 0.0(4)
N2 C11 C12 C8 -1.6(4)
C4 C11 C12 C8 178.7(2)
N2 C11 C12 C7 178.8(2)
C4 C11 C12 C7 -0.9(3)
C17 N3 C13 C14 1.1(4)
CU1 N3 C13 C14 -176.30(18)
C17 N3 C13 C1 -177.1(2)
CU1 N3 C13 C1 5.5(2)
N1 C1 C13 N3 3.0(3)
C2 C1 C13 N3 -179.3(2)
N1 C1 C13 C14 -175.2(2)
C2 C1 C13 C14 2.5(4)
N3 C13 C14 C15 -0.4(4)
C1 C13 C14 C15 177.7(2)
C13 C14 C15 C16 -0.6(4)
C14 C15 C16 C17 0.8(4)
C13 N3 C17 C16 -1.0(4)
CU1 N3 C17 C16 176.0(2)
C15 C16 C17 N3 0.0(4)

_cod_database_fobs_code 1544276
